data_7209223
loop_
_publ_author_name
'Tang, Si-Fu'
'Pan, Xiao-Bo'
'Lv, Xiao-Xia'
'Yan, Shi-Hai'
'Xu, Xian-Rui'
'Li, Liang-Jun'
'Zhao, Xue-Bo'

_publ_section_title
;
 Fabrication of new metal phosphonates from tritopic trisphosphonic acid
 containing methyl groups and auxiliary ligands: syntheses, structures and
 gas adsorption properties
;
_journal_issue 10
_journal_name_full CrystEngComm
_journal_page_first 1860
_journal_paper_doi 10.1039/c2ce26828k
_journal_volume 15
_journal_year 2013
_chemical_formula_sum 'C24 H31 N2 Ni O11 P3'
_chemical_formula_weight 675.13
_chemical_name_systematic
;
?
;
_space_group_IT_number 2
_symmetry_cell_setting triclinic
_symmetry_space_group_name_Hall '-P 1'
_symmetry_space_group_name_H-M 'P -1'
_atom_sites_solution_hydrogens geom
_atom_sites_solution_primary direct
_atom_sites_solution_secondary difmap
_audit_creation_method SHELXL-97
_cell_angle_alpha 86.396(4)
_cell_angle_beta 71.039(4)
_cell_angle_gamma 82.803(4)
_cell_formula_units_Z 2
_cell_length_a 9.981(4)
_cell_length_b 10.454(4)
_cell_length_c 13.701(6)
_cell_measurement_reflns_used 7640
_cell_measurement_temperature 296(2)
_cell_measurement_theta_max 25
_cell_measurement_theta_min 1.57
_cell_volume 1341.0(9)
_computing_cell_refinement 'Bruker XSCANS'
_computing_data_collection 'Bruker XSCANS'
_computing_data_reduction 'Bruker SHELXTL'
_computing_molecular_graphics 'Bruker SHELXTL'
_computing_publication_material 'Bruker SHELXTL'
_computing_structure_refinement 'SHELXL-97 (Sheldrick, 1997)'
_computing_structure_solution 'SHELXS-97 (Sheldrick, 1990)'
_diffrn_ambient_temperature 296(2)
_diffrn_measured_fraction_theta_full 0.985
_diffrn_measured_fraction_theta_max 0.985
_diffrn_measurement_device_type 'Bruker P4'
_diffrn_measurement_method '\w scans'
_diffrn_radiation_monochromator graphite
_diffrn_radiation_source 'fine-focus sealed tube'
_diffrn_radiation_type MoK\a
_diffrn_radiation_wavelength 0.71073
_diffrn_reflns_av_R_equivalents 0.0171
_diffrn_reflns_av_sigmaI/netI 0.0302
_diffrn_reflns_limit_h_max 11
_diffrn_reflns_limit_h_min -11
_diffrn_reflns_limit_k_max 10
_diffrn_reflns_limit_k_min -12
_diffrn_reflns_limit_l_max 16
_diffrn_reflns_limit_l_min -16
_diffrn_reflns_number 7640
_diffrn_reflns_theta_full 25.00
_diffrn_reflns_theta_max 25.00
_diffrn_reflns_theta_min 1.57
_exptl_absorpt_coefficient_mu 0.968
_exptl_absorpt_correction_T_max 0.953
_exptl_absorpt_correction_T_min 0.89
_exptl_absorpt_correction_type multi-scan
_exptl_crystal_colour green
_exptl_crystal_density_diffrn 1.672
_exptl_crystal_density_method 'not measured'
_exptl_crystal_description prism
_exptl_crystal_F_000 700
_exptl_crystal_size_max 0.2
_exptl_crystal_size_mid 0.1
_exptl_crystal_size_min 0.05
_refine_diff_density_max 0.442
_refine_diff_density_min -0.369
_refine_diff_density_rms 0.060
_refine_ls_extinction_method none
_refine_ls_goodness_of_fit_ref 1.030
_refine_ls_hydrogen_treatment mixed
_refine_ls_matrix_type full
_refine_ls_number_parameters 378
_refine_ls_number_reflns 4644
_refine_ls_number_restraints 0
_refine_ls_restrained_S_all 1.030
_refine_ls_R_factor_all 0.0387
_refine_ls_R_factor_gt 0.0313
_refine_ls_shift/su_max 0.001
_refine_ls_shift/su_mean 0.000
_refine_ls_structure_factor_coef Fsqd
_refine_ls_weighting_details 'calc w=1/[\s^2^(Fo^2^)+(0.0368P)^2^+1.1417P] where P=(Fo^2^+2Fc^2^)/3'
_refine_ls_weighting_scheme calc
_refine_ls_wR_factor_gt 0.0759
_refine_ls_wR_factor_ref 0.0796
_reflns_number_gt 3973
_reflns_number_total 4644
_reflns_threshold_expression >2sigma(I)
_cod_data_source_file c2ce26828k.txt
_cod_data_source_block 3
_cod_depositor_comments
;
The following automatic conversions were performed:

'_symmetry_cell_setting' value 'Triclinic' changed to 'triclinic'
according to /home/saulius/struct/CIF-dictionaries/cif_core.dic
dictionary named 'cif_core.dic' version 2.4.2 from 2011-04-26.

Automatic conversion script
Id: cif_fix_values 1891 2012-01-12 08:04:46Z andrius 
;
_cod_original_sg_symbol_H-M P-1
_cod_database_code 7209223

loop_
_symmetry_equiv_pos_as_xyz
'x, y, z'
'-x, -y, -z'

loop_
_atom_site_label
_atom_site_type_symbol
_atom_site_fract_x
_atom_site_fract_y
_atom_site_fract_z
_atom_site_U_iso_or_equiv
_atom_site_adp_type
_atom_site_occupancy
_atom_site_symmetry_multiplicity
_atom_site_calc_flag
_atom_site_refinement_flags
Ni1 Ni 0.86052(3) 0.26351(3) 0.35730(2) 0.01982(10) Uani 1 1 d .
O1W O 0.8889(2) 0.10945(17) 0.45943(14) 0.0293(4) Uani 1 1 d .
H1W H 0.8990 0.1166 0.5180 0.035 Uiso 1 1 d R
H2W H 0.9585 0.0633 0.4189 0.035 Uiso 1 1 d R
O1 O 1.02781(19) 0.64633(17) -0.06861(13) 0.0255(4) Uani 1 1 d .
O2W O 0.9172(2) 0.3954(2) 0.43794(16) 0.0283(4) Uani 1 1 d .
H3W H 0.942(4) 0.462(4) 0.410(3) 0.050(11) Uiso 1 1 d .
H4W H 0.958(3) 0.379(3) 0.483(3) 0.041(10) Uiso 1 1 d .
O2 O 1.09702(19) 0.41589(16) -0.12506(13) 0.0258(4) Uani 1 1 d .
H2A H 1.0590 0.4046 -0.0629 0.039 Uiso 1 1 calc R
O3 O 1.1622(2) 0.58804(17) -0.25898(13) 0.0280(4) Uani 1 1 d .
O4 O 1.13192(19) 0.15057(18) 0.08859(14) 0.0299(4) Uani 1 1 d .
H4A H 1.0810 0.2178 0.0860 0.045 Uiso 1 1 calc R
O5 O 1.2255(2) 0.00543(17) 0.20752(15) 0.0325(5) Uani 1 1 d .
H5A H 1.1624 -0.0233 0.2555 0.049 Uiso 1 1 calc R
O6 O 1.06832(19) 0.21257(18) 0.27504(14) 0.0293(4) Uani 1 1 d .
O7 O 1.0594(2) 0.87683(17) 0.35194(13) 0.0281(4) Uani 1 1 d .
O8 O 0.97265(19) 0.76699(18) 0.23329(14) 0.0294(4) Uani 1 1 d .
H8D H 0.9662 0.6976 0.2113 0.044 Uiso 1 1 calc R
O9 O 0.9984(2) 0.64587(17) 0.39344(13) 0.0288(4) Uani 1 1 d .
N1 N 0.7615(2) 0.1343(2) 0.29479(16) 0.0246(5) Uani 1 1 d .
N2 N 0.6511(2) 0.2930(2) 0.45526(16) 0.0237(5) Uani 1 1 d .
P1 P 1.13906(7) 0.55923(6) -0.14702(5) 0.02066(15) Uani 1 1 d .
P2 P 1.05934(7) 0.74362(6) 0.31223(5) 0.02070(15) Uani 1 1 d .
P3 P 1.17954(7) 0.14889(6) 0.18642(5) 0.02243(16) Uani 1 1 d .
C1 C 1.3066(2) 0.5239(2) -0.01516(18) 0.0204(5) Uani 1 1 d .
C2 C 1.3351(3) 0.3941(2) 0.01227(19) 0.0212(5) Uani 1 1 d .
C3 C 1.3243(2) 0.3615(2) 0.11516(19) 0.0203(5) Uani 1 1 d .
C4 C 1.2903(3) 0.4575(2) 0.18945(18) 0.0200(5) Uani 1 1 d .
C5 C 1.2690(3) 0.5871(2) 0.15995(18) 0.0191(5) Uani 1 1 d .
C6 C 1.2749(3) 0.6208(2) 0.05749(19) 0.0202(5) Uani 1 1 d .
C7 C 1.3089(3) 0.5587(3) -0.12527(19) 0.0229(5) Uani 1 1 d .
H7A H 1.3783 0.4979 -0.1715 0.027 Uiso 1 1 calc R
H7B H 1.3407 0.6436 -0.1432 0.027 Uiso 1 1 calc R
C8 C 1.3820(3) 0.2918(3) -0.0694(2) 0.0275(6) Uani 1 1 d .
H8A H 1.3972 0.2090 -0.0379 0.041 Uiso 1 1 calc R
H8B H 1.4690 0.3112 -0.1209 0.041 Uiso 1 1 calc R
H8C H 1.3094 0.2905 -0.1010 0.041 Uiso 1 1 calc R
C9 C 1.3437(3) 0.2212(2) 0.1493(2) 0.0232(5) Uani 1 1 d .
H9A H 1.3800 0.2159 0.2072 0.028 Uiso 1 1 calc R
H9B H 1.4136 0.1732 0.0932 0.028 Uiso 1 1 calc R
C10 C 1.2825(3) 0.4202(3) 0.29981(19) 0.0282(6) Uani 1 1 d .
H10A H 1.2584 0.4963 0.3405 0.042 Uiso 1 1 calc R
H10B H 1.3732 0.3782 0.3009 0.042 Uiso 1 1 calc R
H10C H 1.2109 0.3626 0.3279 0.042 Uiso 1 1 calc R
C11 C 1.2428(3) 0.6931(2) 0.23727(19) 0.0221(5) Uani 1 1 d .
H11A H 1.2841 0.7682 0.2000 0.026 Uiso 1 1 calc R
H11B H 1.2945 0.6644 0.2851 0.026 Uiso 1 1 calc R
C12 C 1.2514(3) 0.7611(2) 0.0248(2) 0.0284(6) Uani 1 1 d .
H12A H 1.2592 0.7662 -0.0470 0.043 Uiso 1 1 calc R
H12B H 1.3219 0.8079 0.0357 0.043 Uiso 1 1 calc R
H12C H 1.1581 0.7978 0.0650 0.043 Uiso 1 1 calc R
C13 C 0.8139(3) 0.0576(3) 0.2150(2) 0.0321(6) Uani 1 1 d .
H13A H 0.9098 0.0577 0.1767 0.038 Uiso 1 1 calc R
C14 C 0.7343(3) -0.0235(3) 0.1847(2) 0.0381(7) Uani 1 1 d .
H14A H 0.7758 -0.0738 0.1266 0.046 Uiso 1 1 calc R
C15 C 0.5950(3) -0.0275(3) 0.2417(2) 0.0375(7) Uani 1 1 d .
H15A H 0.5405 -0.0818 0.2233 0.045 Uiso 1 1 calc R
C16 C 0.5336(3) 0.0503(3) 0.3282(2) 0.0297(6) Uani 1 1 d .
C17 C 0.3880(3) 0.0508(3) 0.3937(2) 0.0397(7) Uani 1 1 d .
H17A H 0.3304 -0.0045 0.3802 0.048 Uiso 1 1 calc R
C18 C 0.3338(3) 0.1303(3) 0.4744(2) 0.0406(7) Uani 1 1 d .
H18A H 0.2390 0.1295 0.5151 0.049 Uiso 1 1 calc R
C19 C 0.4192(3) 0.2159(3) 0.4987(2) 0.0320(6) Uani 1 1 d .
C20 C 0.3682(3) 0.3010(3) 0.5812(2) 0.0429(8) Uani 1 1 d .
H20A H 0.2737 0.3047 0.6235 0.051 Uiso 1 1 calc R
C21 C 0.4578(3) 0.3781(3) 0.5991(2) 0.0414(8) Uani 1 1 d .
H21A H 0.4252 0.4349 0.6536 0.050 Uiso 1 1 calc R
C22 C 0.5991(3) 0.3706(3) 0.5346(2) 0.0313(6) Uani 1 1 d .
H22A H 0.6597 0.4228 0.5480 0.038 Uiso 1 1 calc R
C23 C 0.5625(3) 0.2152(2) 0.43695(19) 0.0245(6) Uani 1 1 d .
C24 C 0.6209(3) 0.1318(2) 0.3512(2) 0.0233(5) Uani 1 1 d .

loop_
_atom_site_aniso_label
_atom_site_aniso_U_11
_atom_site_aniso_U_22
_atom_site_aniso_U_33
_atom_site_aniso_U_23
_atom_site_aniso_U_13
_atom_site_aniso_U_12
Ni1 0.02148(18) 0.02115(18) 0.01751(17) -0.00135(13) -0.00625(13) -0.00442(13)
O1W 0.0372(11) 0.0262(10) 0.0242(10) 0.0008(8) -0.0107(8) -0.0002(8)
O1 0.0276(10) 0.0278(10) 0.0190(9) 0.0001(7) -0.0056(8) -0.0006(8)
O2W 0.0420(12) 0.0242(11) 0.0249(10) 0.0022(9) -0.0166(9) -0.0122(9)
O2 0.0330(10) 0.0259(10) 0.0201(9) 0.0004(7) -0.0086(8) -0.0088(8)
O3 0.0373(11) 0.0287(10) 0.0178(9) 0.0024(8) -0.0097(8) -0.0029(8)
O4 0.0298(10) 0.0290(10) 0.0324(10) -0.0047(8) -0.0118(8) -0.0024(8)
O5 0.0335(11) 0.0196(10) 0.0396(11) 0.0025(8) -0.0054(9) -0.0041(8)
O6 0.0222(9) 0.0311(10) 0.0316(10) -0.0054(8) -0.0036(8) -0.0032(8)
O7 0.0391(11) 0.0203(9) 0.0238(9) -0.0040(7) -0.0071(8) -0.0054(8)
O8 0.0356(11) 0.0281(10) 0.0288(10) -0.0016(8) -0.0165(9) -0.0018(8)
O9 0.0382(11) 0.0256(10) 0.0238(9) 0.0035(8) -0.0097(8) -0.0109(8)
N1 0.0261(12) 0.0251(12) 0.0232(11) -0.0007(9) -0.0085(9) -0.0035(9)
N2 0.0247(11) 0.0261(12) 0.0194(11) -0.0001(9) -0.0063(9) -0.0019(9)
P1 0.0241(3) 0.0228(3) 0.0159(3) 0.0002(3) -0.0071(3) -0.0040(3)
P2 0.0274(4) 0.0176(3) 0.0183(3) -0.0007(3) -0.0081(3) -0.0045(3)
P3 0.0218(3) 0.0182(3) 0.0261(3) -0.0013(3) -0.0056(3) -0.0032(3)
C1 0.0172(12) 0.0257(13) 0.0193(12) 0.0014(10) -0.0061(10) -0.0066(10)
C2 0.0178(12) 0.0226(13) 0.0230(13) -0.0037(10) -0.0051(10) -0.0039(10)
C3 0.0165(12) 0.0202(13) 0.0256(13) 0.0001(10) -0.0074(10) -0.0057(10)
C4 0.0205(12) 0.0202(13) 0.0208(12) 0.0005(10) -0.0077(10) -0.0060(10)
C5 0.0198(12) 0.0196(13) 0.0186(12) -0.0016(10) -0.0060(10) -0.0044(10)
C6 0.0202(12) 0.0203(13) 0.0209(12) -0.0003(10) -0.0066(10) -0.0050(10)
C7 0.0241(13) 0.0247(13) 0.0196(13) -0.0020(10) -0.0053(11) -0.0058(11)
C8 0.0277(14) 0.0285(14) 0.0253(14) -0.0071(11) -0.0069(11) 0.0000(11)
C9 0.0196(13) 0.0203(13) 0.0294(14) -0.0022(11) -0.0073(11) -0.0013(10)
C10 0.0380(16) 0.0253(14) 0.0233(14) -0.0002(11) -0.0126(12) -0.0045(12)
C11 0.0248(13) 0.0199(13) 0.0233(13) -0.0019(10) -0.0097(11) -0.0029(10)
C12 0.0384(16) 0.0226(14) 0.0254(14) 0.0027(11) -0.0116(12) -0.0055(12)
C13 0.0292(15) 0.0343(16) 0.0322(15) -0.0080(13) -0.0077(12) -0.0043(12)
C14 0.0421(18) 0.0354(17) 0.0396(17) -0.0149(14) -0.0138(14) -0.0055(14)
C15 0.0413(18) 0.0336(16) 0.0457(18) -0.0043(14) -0.0216(15) -0.0116(13)
C16 0.0303(15) 0.0274(14) 0.0363(15) 0.0039(12) -0.0171(13) -0.0067(12)
C17 0.0314(16) 0.0436(18) 0.0500(19) 0.0057(15) -0.0179(15) -0.0166(14)
C18 0.0244(15) 0.053(2) 0.0426(18) 0.0025(15) -0.0064(13) -0.0114(14)
C19 0.0244(14) 0.0400(16) 0.0281(14) 0.0051(12) -0.0052(12) -0.0028(12)
C20 0.0272(16) 0.059(2) 0.0335(16) -0.0014(15) 0.0015(13) -0.0006(15)
C21 0.0390(18) 0.051(2) 0.0279(16) -0.0112(14) -0.0029(14) 0.0017(15)
C22 0.0344(16) 0.0351(16) 0.0241(14) -0.0057(12) -0.0085(12) -0.0024(12)
C23 0.0249(14) 0.0264(14) 0.0225(13) 0.0051(11) -0.0089(11) -0.0035(11)
C24 0.0238(13) 0.0226(13) 0.0260(13) 0.0048(11) -0.0115(11) -0.0043(10)

loop_
_atom_type_symbol
_atom_type_description
_atom_type_scat_dispersion_real
_atom_type_scat_dispersion_imag
_atom_type_scat_source
C C 0.0033 0.0016 'International Tables Vol C Tables 4.2.6.8 and 6.1.1.4'
H H 0.0000 0.0000 'International Tables Vol C Tables 4.2.6.8 and 6.1.1.4'
N N 0.0061 0.0033 'International Tables Vol C Tables 4.2.6.8 and 6.1.1.4'
O O 0.0106 0.0060 'International Tables Vol C Tables 4.2.6.8 and 6.1.1.4'
P P 0.1023 0.0942 'International Tables Vol C Tables 4.2.6.8 and 6.1.1.4'
Ni Ni 0.3393 1.1124 'International Tables Vol C Tables 4.2.6.8 and 6.1.1.4'

loop_
_geom_angle_atom_site_label_1
_geom_angle_atom_site_label_2
_geom_angle_atom_site_label_3
_geom_angle
_geom_angle_site_symmetry_1
_geom_angle_site_symmetry_3
O3 Ni1 O6 93.46(8) 2_765 .
O3 Ni1 O2W 86.48(9) 2_765 .
O6 Ni1 O2W 91.12(8) . .
O3 Ni1 N2 94.76(8) 2_765 .
O6 Ni1 N2 171.77(8) . .
O2W Ni1 N2 89.74(9) . .
O3 Ni1 O1W 178.72(8) 2_765 .
O6 Ni1 O1W 85.52(8) . .
O2W Ni1 O1W 92.78(9) . .
N2 Ni1 O1W 86.27(8) . .
O3 Ni1 N1 94.58(8) 2_765 .
O6 Ni1 N1 99.82(8) . .
O2W Ni1 N1 168.91(8) . .
N2 Ni1 N1 79.17(9) . .
O1W Ni1 N1 86.35(8) . .
P1 O3 Ni1 141.02(12) . 2_765
P3 O6 Ni1 151.36(12) . .
C13 N1 C24 117.2(2) . .
C13 N1 Ni1 131.08(19) . .
C24 N1 Ni1 111.69(17) . .
C22 N2 C23 118.1(2) . .
C22 N2 Ni1 127.79(19) . .
C23 N2 Ni1 113.95(17) . .
O3 P1 O1 118.39(10) . .
O3 P1 O2 106.81(10) . .
O1 P1 O2 108.16(10) . .
O3 P1 C7 107.66(11) . .
O1 P1 C7 108.45(11) . .
O2 P1 C7 106.82(11) . .
O9 P2 O7 115.19(11) . .
O9 P2 O8 111.04(11) . .
O7 P2 O8 105.36(10) . .
O9 P2 C11 112.09(12) . .
O7 P2 C11 105.87(11) . .
O8 P2 C11 106.70(11) . .
O6 P3 O5 114.07(11) . .
O6 P3 O4 112.66(11) . .
O5 P3 O4 105.83(11) . .
O6 P3 C9 112.90(12) . .
O5 P3 C9 103.55(11) . .
O4 P3 C9 107.10(12) . .
C6 C1 C2 120.9(2) . .
C6 C1 C7 119.9(2) . .
C2 C1 C7 119.3(2) . .
C3 C2 C1 119.1(2) . .
C3 C2 C8 120.7(2) . .
C1 C2 C8 120.2(2) . .
C2 C3 C4 120.7(2) . .
C2 C3 C9 120.5(2) . .
C4 C3 C9 118.7(2) . .
C5 C4 C3 119.6(2) . .
C5 C4 C10 120.6(2) . .
C3 C4 C10 119.8(2) . .
C4 C5 C6 120.2(2) . .
C4 C5 C11 120.4(2) . .
C6 C5 C11 119.3(2) . .
C1 C6 C5 119.4(2) . .
C1 C6 C12 119.9(2) . .
C5 C6 C12 120.6(2) . .
C1 C7 P1 114.76(17) . .
C3 C9 P3 112.04(17) . .
C5 C11 P2 117.36(18) . .
N1 C13 C14 124.1(3) . .
C15 C14 C13 118.7(3) . .
C14 C15 C16 119.9(3) . .
C15 C16 C24 117.4(3) . .
C15 C16 C17 123.7(3) . .
C24 C16 C17 118.9(3) . .
C18 C17 C16 121.0(3) . .
C17 C18 C19 121.3(3) . .
C20 C19 C23 117.6(3) . .
C20 C19 C18 123.7(3) . .
C23 C19 C18 118.7(3) . .
C21 C20 C19 119.7(3) . .
C20 C21 C22 119.1(3) . .
N2 C22 C21 123.2(3) . .
N2 C23 C19 122.3(2) . .
N2 C23 C24 117.2(2) . .
C19 C23 C24 120.5(2) . .
N1 C24 C16 122.6(2) . .
N1 C24 C23 117.8(2) . .
C16 C24 C23 119.6(2) . .

loop_
_geom_bond_atom_site_label_1
_geom_bond_atom_site_label_2
_geom_bond_distance
_geom_bond_site_symmetry_2
Ni1 O3 2.0302(18) 2_765
Ni1 O6 2.0336(19) .
Ni1 O2W 2.058(2) .
Ni1 N2 2.081(2) .
Ni1 O1W 2.1194(18) .
Ni1 N1 2.136(2) .
O1 P1 1.5201(18) .
O2 P1 1.5909(19) .
O3 P1 1.4922(18) .
O3 Ni1 2.0302(18) 2_765
O4 P3 1.559(2) .
O5 P3 1.5501(19) .
O6 P3 1.4799(19) .
O7 P2 1.5268(19) .
O8 P2 1.5811(19) .
O9 P2 1.4917(19) .
N1 C13 1.321(3) .
N1 C24 1.367(3) .
N2 C22 1.322(3) .
N2 C23 1.362(3) .
P1 C7 1.813(3) .
P2 C11 1.814(3) .
P3 C9 1.799(3) .
C1 C6 1.400(3) .
C1 C2 1.404(3) .
C1 C7 1.523(3) .
C2 C3 1.402(3) .
C2 C8 1.516(3) .
C3 C4 1.406(3) .
C3 C9 1.520(3) .
C4 C5 1.400(3) .
C4 C10 1.517(3) .
C5 C6 1.410(3) .
C5 C11 1.522(3) .
C6 C12 1.519(3) .
C13 C14 1.398(4) .
C14 C15 1.360(4) .
C15 C16 1.403(4) .
C16 C24 1.408(4) .
C16 C17 1.438(4) .
C17 C18 1.349(4) .
C18 C19 1.432(4) .
C19 C20 1.403(4) .
C19 C23 1.405(4) .
C20 C21 1.363(5) .
C21 C22 1.396(4) .
C23 C24 1.427(4) .
